data_4320816
loop_
_publ_author_name
'Catalina Ruiz-P\'erez'
'Joaqu\'in Sanchiz'
'Mar\'ia Hern\'andez Molina'
'Francesc Lloret'
'Miguel Julve'

_publ_section_title
;
 Ferromagnetism in Malonato-Bridged Copper(II) Complexes. Synthesis,
 Crystal Structures, and Magnetic Properties of
 {[Cu(H2O)3][Cu(mal)2(H2O)]}n and
 {[Cu(H2O)4]2[Cu(mal)2(H2O)]}[Cu(mal)2(H2O)2]{[Cu(H2O)4][Cu(mal)2(H2O)2]}
 (H2mal = malonic Acid)
;
_journal_name_full 'Inorganic Chemistry'
_journal_page_first 1363
_journal_page_last 1370
_journal_paper_doi 10.1021/ic9908165
_journal_volume 39
_journal_year 2000
_chemical_formula_sum 'C24 H16 Cu8 O56'
_chemical_formula_weight 1708.69
_chemical_name_systematic
; 
 ? 
;
_space_group_IT_number 15
_symmetry_cell_setting monoclinic
_symmetry_space_group_name_Hall '-C 2yc'
_symmetry_space_group_name_H-M 'C 1 2/c 1'
_atom_sites_solution_hydrogens geom
_atom_sites_solution_primary direct
_atom_sites_solution_secondary difmap
_audit_creation_method SHELXL-97
_cell_angle_alpha 90.00
_cell_angle_beta 115.93(2)
_cell_angle_gamma 90.00
_cell_formula_units_Z 4
_cell_length_a 21.100(4)
_cell_length_b 21.088(4)
_cell_length_c 14.007(2)
_cell_measurement_temperature 293(2)
_cell_volume 5605(2)
_computing_structure_refinement 'SHELXL-97 (Sheldrick, 1997)'
_computing_structure_solution 'SHELXS-97 (Sheldrick, 1990)'
_diffrn_ambient_temperature 293(2)
_diffrn_measured_fraction_theta_full 0.487
_diffrn_measured_fraction_theta_max 0.487
_diffrn_radiation_monochromator graphite
_diffrn_radiation_source 'fine-focus sealed tube'
_diffrn_radiation_type MoK\a
_diffrn_radiation_wavelength 0.71073
_diffrn_reflns_av_R_equivalents 0.0097
_diffrn_reflns_av_sigmaI/netI 0.0186
_diffrn_reflns_limit_h_max 29
_diffrn_reflns_limit_h_min 0
_diffrn_reflns_limit_k_max 8
_diffrn_reflns_limit_k_min -29
_diffrn_reflns_limit_l_max 17
_diffrn_reflns_limit_l_min -19
_diffrn_reflns_number 8450
_diffrn_reflns_theta_full 29.97
_diffrn_reflns_theta_max 29.97
_diffrn_reflns_theta_min 2.49
_exptl_absorpt_coefficient_mu 3.108
_exptl_crystal_density_diffrn 2.025
_exptl_crystal_density_method 'not measured'
_exptl_crystal_F_000 3360
_refine_diff_density_max 0.840
_refine_diff_density_min -0.736
_refine_diff_density_rms 0.112
_refine_ls_extinction_coef 0.00029(5)
_refine_ls_extinction_expression Fc^*^=kFc[1+0.001xFc^2^\l^3^/sin(2\q)]^-1/4^
_refine_ls_extinction_method SHELXL
_refine_ls_goodness_of_fit_ref 1.095
_refine_ls_hydrogen_treatment mixed
_refine_ls_matrix_type full
_refine_ls_number_parameters 399
_refine_ls_number_reflns 8147
_refine_ls_number_restraints 0
_refine_ls_restrained_S_all 1.095
_refine_ls_R_factor_all 0.0566
_refine_ls_R_factor_gt 0.0395
_refine_ls_shift/su_max 0.008
_refine_ls_shift/su_mean 0.001
_refine_ls_structure_factor_coef Fsqd
_refine_ls_weighting_details 'w=1/[\s^2^(Fo^2^)+(0.0602P)^2^+11.7203P] where P=(Fo^2^+2Fc^2^)/3'
_refine_ls_weighting_scheme calc
_refine_ls_wR_factor_gt 0.1139
_refine_ls_wR_factor_ref 0.1224
_reflns_number_gt 6302
_reflns_number_total 8147
_reflns_threshold_expression >2sigma(I)
_cod_data_source_file ic9908165_2.cif
_cod_data_source_block publi_COMPOUND(2)
_cod_depositor_comments
;
The following automatic conversions were performed:

'_refine_ls_weighting_scheme' value 'calc
w=1/[\s^2^(Fo^2^)+(0.0602P)^2^+11.7203P] where P=(Fo^2^+2Fc^2^)/3'
was changed to 'calc'. New tag '_refine_ls_weighting_details' was
created. The value of the new tag was set to
'w=1/[\s^2^(Fo^2^)+(0.0602P)^2^+11.7203P] where P=(Fo^2^+2Fc^2^)/3'.

Automatic conversion script
Id: cif_fix_values 3143 2015-03-26 13:38:13Z robertas 
;
_cod_original_cell_volume 5605.1(17)
_cod_original_formula_sum 'C24 H16 O56 Cu8'
_cod_database_code 4320816

loop_
_symmetry_equiv_pos_as_xyz
'x, y, z'
'-x, y, -z+1/2'
'x+1/2, y+1/2, z'
'-x+1/2, y+1/2, -z+1/2'
'-x, -y, -z'
'x, -y, z-1/2'
'-x+1/2, -y+1/2, -z'
'x+1/2, -y+1/2, z-1/2'

loop_
_atom_site_label
_atom_site_type_symbol
_atom_site_fract_x
_atom_site_fract_y
_atom_site_fract_z
_atom_site_U_iso_or_equiv
_atom_site_adp_type
_atom_site_occupancy
_atom_site_calc_flag
_atom_site_refinement_flags
_atom_site_disorder_assembly
_atom_site_disorder_group
Cu3 Cu 0.5000 0.17765(2) -0.2500 0.02815(12) Uani 1 d S . .
Cu2 Cu 0.043533(16) -0.071807(14) -0.10520(2) 0.02425(9) Uani 1 d . . .
Cu4 Cu 0.456051(16) 0.071991(15) 0.10316(2) 0.02424(9) Uani 1 d . . .
Cu5 Cu 0.0000 0.17882(2) -0.2500 0.02589(11) Uani 1 d S . .
Cu1 Cu 0.247192(15) 0.072563(16) 0.23997(2) 0.02587(9) Uani 1 d . . .
O5 O 0.15927(9) 0.02559(9) 0.16704(15) 0.0280(4) Uani 1 d . . .
O3 O 0.20394(10) 0.11816(9) 0.31697(16) 0.0295(4) Uani 1 d . . .
O6 O 0.28896(10) 0.02657(9) 0.16125(16) 0.0295(4) Uani 1 d . . .
O10 O 0.47719(11) 0.11131(9) -0.17406(16) 0.0304(4) Uani 1 d . . .
O11W O 0.55155(10) 0.04357(10) 0.1443(2) 0.0413(5) Uani 1 d . . .
O13 O 0.06848(9) 0.24466(9) -0.17532(16) 0.0287(4) Uani 1 d . . .
O10W O 0.36411(11) 0.09828(10) 0.08783(18) 0.0347(4) Uani 1 d . . .
O6W O 0.12822(12) -0.04531(10) -0.1141(2) 0.0420(5) Uani 1 d . . .
O7 O 0.09458(10) -0.05654(10) 0.08213(17) 0.0333(4) Uani 1 d . . .
O9W O 0.42763(11) -0.01570(10) 0.09593(19) 0.0382(5) Uani 1 d . . .
O5W O 0.07058(12) -0.15952(10) -0.1031(2) 0.0454(6) Uani 1 d . . .
O9 O 0.47665(10) 0.24329(9) -0.17375(16) 0.0295(4) Uani 1 d . . .
O15 O 0.17550(11) 0.28387(10) -0.0919(2) 0.0445(6) Uani 1 d . . .
O12 O 0.42487(12) 0.07114(9) -0.08200(18) 0.0356(5) Uani 1 d . . .
O4W O 0.00890(12) 0.01381(10) -0.1276(2) 0.0456(6) Uani 1 d . . .
O14 O 0.06816(10) 0.11317(9) -0.17490(17) 0.0318(4) Uani 1 d . . .
O8 O 0.31375(13) -0.06124(11) 0.1001(2) 0.0500(7) Uani 1 d . . .
O8W O 0.48692(13) 0.15837(11) 0.1177(3) 0.0540(7) Uani 1 d . . .
O3W O -0.04432(11) -0.09940(10) -0.1083(2) 0.0469(6) Uani 1 d . . .
O4 O 0.19015(12) 0.19926(12) 0.4049(2) 0.0462(6) Uani 1 d . . .
O2 O 0.39942(11) 0.20214(12) 0.3875(2) 0.0472(6) Uani 1 d . . .
O16 O 0.17268(12) 0.06904(10) -0.1189(2) 0.0454(6) Uani 1 d . . .
O11 O 0.41029(14) 0.28499(10) -0.1053(2) 0.0475(6) Uani 1 d . . .
C3 C 0.22097(14) 0.17304(12) 0.3575(2) 0.0276(5) Uani 1 d . . .
C1 C 0.34270(14) 0.17393(13) 0.3510(2) 0.0290(5) Uani 1 d . . .
C4 C 0.15304(13) -0.02982(12) 0.12910(19) 0.0242(5) Uani 1 d . . .
C7 C 0.42917(14) 0.23900(12) -0.1410(2) 0.0261(5) Uani 1 d . . .
C6 C 0.27741(13) -0.03136(13) 0.1340(2) 0.0271(5) Uani 1 d . . .
O1 O 0.33557(9) 0.11795(9) 0.31436(17) 0.0312(4) Uani 1 d . . .
C8 C 0.39328(16) 0.17632(12) -0.1451(3) 0.0316(6) Uani 1 d . . .
H8A H 0.3769 0.1770 -0.0904 0.038 Uiso 1 calc R . .
H8B H 0.3519 0.1740 -0.2129 0.038 Uiso 1 calc R . .
C5 C 0.21792(14) -0.06683(12) 0.1429(2) 0.0306(5) Uani 1 d . . .
H5A H 0.2030 -0.1005 0.0904 0.037 Uiso 1 calc R . .
H5B H 0.2368 -0.0869 0.2122 0.037 Uiso 1 calc R . .
C9 C 0.43476(14) 0.11604(12) -0.1319(2) 0.0254(5) Uani 1 d . . .
C12 C 0.13423(14) 0.11635(12) -0.1480(2) 0.0276(5) Uani 1 d . . .
C11 C 0.16769(15) 0.17863(13) -0.1534(3) 0.0328(6) Uani 1 d . . .
H11A H 0.1686 0.1808 -0.2220 0.039 Uiso 1 calc R . .
H11B H 0.2163 0.1776 -0.1000 0.039 Uiso 1 calc R . .
C10 C 0.13537(13) 0.23960(12) -0.1385(2) 0.0268(5) Uani 1 d . . .
C2 C 0.27897(15) 0.21009(13) 0.3463(3) 0.0327(6) Uani 1 d . . .
H2A H 0.2959 0.2420 0.4018 0.039 Uiso 1 calc R . .
H2B H 0.2580 0.2324 0.2790 0.039 Uiso 1 calc R . .
O12W O 0.04186(17) 0.17880(12) -0.3846(2) 0.0550(7) Uani 1 d . . .
O7W O 0.37444(15) 0.17901(11) -0.3881(2) 0.0546(7) Uani 1 d . . .
O2W O 0.20605(12) 0.15636(13) 0.1008(2) 0.0483(6) Uani 1 d . . .
O1W O 0.28780(12) -0.00917(14) 0.3729(2) 0.0533(6) Uani 1 d . . .

loop_
_atom_site_aniso_label
_atom_site_aniso_U_11
_atom_site_aniso_U_22
_atom_site_aniso_U_33
_atom_site_aniso_U_23
_atom_site_aniso_U_13
_atom_site_aniso_U_12
Cu3 0.0442(3) 0.0199(2) 0.0316(3) 0.000 0.0269(2) 0.000
Cu2 0.02468(16) 0.02481(16) 0.02358(16) -0.00091(11) 0.01085(12) 0.00073(11)
Cu4 0.02311(16) 0.02574(16) 0.02369(16) -0.00269(11) 0.01006(12) -0.00046(11)
Cu5 0.0225(2) 0.0202(2) 0.0269(2) 0.000 0.00341(17) 0.000
Cu1 0.01993(15) 0.03140(18) 0.02697(17) -0.00918(12) 0.01089(13) -0.00486(11)
O5 0.0203(8) 0.0301(9) 0.0299(10) -0.0065(7) 0.0076(7) -0.0020(7)
O3 0.0288(9) 0.0318(10) 0.0329(10) -0.0083(8) 0.0182(8) -0.0067(7)
O6 0.0296(9) 0.0290(9) 0.0353(10) -0.0052(8) 0.0192(8) -0.0038(7)
O10 0.0404(10) 0.0246(9) 0.0352(10) 0.0062(7) 0.0247(9) 0.0057(8)
O11W 0.0248(9) 0.0324(11) 0.0614(15) -0.0082(10) 0.0139(10) 0.0000(8)
O13 0.0231(8) 0.0245(9) 0.0323(10) -0.0051(7) 0.0064(7) -0.0007(7)
O10W 0.0331(10) 0.0316(10) 0.0477(13) 0.0019(9) 0.0253(10) 0.0028(8)
O6W 0.0469(12) 0.0304(10) 0.0671(16) 0.0020(10) 0.0420(12) 0.0014(9)
O7 0.0252(9) 0.0408(11) 0.0343(11) -0.0130(9) 0.0133(8) -0.0083(8)
O9W 0.0330(10) 0.0292(10) 0.0568(14) 0.0096(9) 0.0238(10) 0.0032(8)
O5W 0.0378(11) 0.0277(10) 0.0779(18) -0.0127(11) 0.0319(12) -0.0031(9)
O9 0.0367(10) 0.0239(9) 0.0359(10) -0.0059(7) 0.0232(9) -0.0036(7)
O15 0.0278(10) 0.0270(10) 0.0667(16) -0.0069(10) 0.0095(10) -0.0039(8)
O12 0.0558(13) 0.0250(9) 0.0386(11) 0.0037(8) 0.0324(11) -0.0005(8)
O4W 0.0493(13) 0.0287(10) 0.0764(18) 0.0172(11) 0.0436(13) 0.0119(9)
O14 0.0253(9) 0.0257(9) 0.0400(11) 0.0066(8) 0.0101(8) 0.0020(7)
O8 0.0466(13) 0.0361(11) 0.086(2) -0.0149(12) 0.0468(14) -0.0043(10)
O8W 0.0411(12) 0.0320(11) 0.100(2) -0.0266(13) 0.0415(14) -0.0113(10)
O3W 0.0255(10) 0.0302(11) 0.0822(19) 0.0000(11) 0.0208(11) 0.0003(8)
O4 0.0430(12) 0.0428(12) 0.0681(16) -0.0245(12) 0.0384(12) -0.0115(10)
O2 0.0299(11) 0.0443(13) 0.0696(17) -0.0226(12) 0.0238(11) -0.0126(9)
O16 0.0312(11) 0.0273(10) 0.0717(17) 0.0030(10) 0.0169(11) 0.0062(8)
O11 0.0589(14) 0.0274(10) 0.0782(18) -0.0105(11) 0.0502(14) -0.0028(10)
C3 0.0238(11) 0.0310(13) 0.0287(13) -0.0043(10) 0.0120(10) -0.0021(9)
C1 0.0271(12) 0.0331(13) 0.0294(13) -0.0030(10) 0.0147(11) -0.0048(10)
C4 0.0228(10) 0.0298(12) 0.0207(11) -0.0009(9) 0.0103(9) -0.0018(9)
C7 0.0292(12) 0.0236(11) 0.0262(12) 0.0015(9) 0.0129(10) 0.0020(9)
C6 0.0220(11) 0.0305(12) 0.0283(12) -0.0012(10) 0.0106(10) 0.0006(9)
O1 0.0222(8) 0.0301(9) 0.0386(11) -0.0077(8) 0.0108(8) -0.0034(7)
C8 0.0355(14) 0.0259(12) 0.0418(16) 0.0029(10) 0.0247(13) 0.0029(10)
C5 0.0270(12) 0.0249(12) 0.0402(15) -0.0028(11) 0.0152(11) -0.0012(9)
C9 0.0318(12) 0.0237(11) 0.0238(12) -0.0003(9) 0.0149(10) -0.0001(9)
C12 0.0280(12) 0.0235(11) 0.0292(13) -0.0013(9) 0.0107(10) 0.0007(9)
C11 0.0274(13) 0.0289(13) 0.0441(17) -0.0009(11) 0.0174(12) 0.0011(10)
C10 0.0252(11) 0.0231(11) 0.0291(13) 0.0011(9) 0.0091(10) 0.0009(9)
C2 0.0308(13) 0.0273(12) 0.0428(16) -0.0046(11) 0.0188(12) -0.0042(10)
O12W 0.083(2) 0.0454(14) 0.0467(15) -0.0053(11) 0.0376(15) -0.0036(12)
O7W 0.0535(15) 0.0414(13) 0.0555(17) 0.0041(11) 0.0114(13) -0.0036(11)
O2W 0.0431(13) 0.0562(15) 0.0493(15) 0.0108(12) 0.0237(12) 0.0072(11)
O1W 0.0380(12) 0.0703(17) 0.0430(14) 0.0219(12) 0.0099(10) 0.0036(11)

loop_
_atom_type_symbol
_atom_type_description
_atom_type_scat_dispersion_real
_atom_type_scat_dispersion_imag
_atom_type_scat_source
C C 0.0033 0.0016 'International Tables Vol C Tables 4.2.6.8 and 6.1.1.4'
H H 0.0000 0.0000 'International Tables Vol C Tables 4.2.6.8 and 6.1.1.4'
O O 0.0106 0.0060 'International Tables Vol C Tables 4.2.6.8 and 6.1.1.4'
Cu Cu 0.3201 1.2651 'International Tables Vol C Tables 4.2.6.8 and 6.1.1.4'

loop_
_geom_angle_atom_site_label_1
_geom_angle_atom_site_label_2
_geom_angle_atom_site_label_3
_geom_angle
_geom_angle_site_symmetry_1
_geom_angle_site_symmetry_3
_geom_angle_publ_flag
O9 Cu3 O9 88.89(11) 2_654 . ?
O9 Cu3 O10 179.41(7) 2_654 . ?
O9 Cu3 O10 91.67(8) . . ?
O9 Cu3 O10 91.67(8) 2_654 2_654 ?
O9 Cu3 O10 179.41(7) . 2_654 ?
O10 Cu3 O10 87.77(11) . 2_654 ?
O4W Cu2 O3W 89.24(9) . . ?
O4W Cu2 O6W 90.81(9) . . ?
O3W Cu2 O6W 175.42(12) . . ?
O4W Cu2 O5W 172.22(12) . . ?
O3W Cu2 O5W 89.19(9) . . ?
O6W Cu2 O5W 90.15(9) . . ?
O4W Cu2 O7 90.53(10) . . ?
O3W Cu2 O7 91.90(10) . . ?
O6W Cu2 O7 92.68(9) . . ?
O5W Cu2 O7 97.13(10) . . ?
O8W Cu4 O9W 177.19(12) . . ?
O8W Cu4 O11W 90.08(9) . . ?
O9W Cu4 O11W 88.75(9) . . ?
O8W Cu4 O10W 90.99(9) . . ?
O9W Cu4 O10W 89.72(9) . . ?
O11W Cu4 O10W 169.94(10) . . ?
O8W Cu4 O12 92.40(11) . . ?
O9W Cu4 O12 90.24(9) . . ?
O11W Cu4 O12 94.49(10) . . ?
O10W Cu4 O12 95.46(9) . . ?
O14 Cu5 O14 89.01(12) 2_554 . ?
O14 Cu5 O13 179.69(8) 2_554 . ?
O14 Cu5 O13 91.01(8) . . ?
O14 Cu5 O13 91.01(8) 2_554 2_554 ?
O14 Cu5 O13 179.69(8) . 2_554 ?
O13 Cu5 O13 88.98(11) . 2_554 ?
O14 Cu5 O12W 90.81(9) 2_554 . ?
O14 Cu5 O12W 89.18(9) . . ?
O13 Cu5 O12W 88.89(9) . . ?
O13 Cu5 O12W 91.13(9) 2_554 . ?
O14 Cu5 O12W 89.18(9) 2_554 2_554 ?
O14 Cu5 O12W 90.81(9) . 2_554 ?
O13 Cu5 O12W 91.13(9) . 2_554 ?
O13 Cu5 O12W 88.89(9) 2_554 2_554 ?
O12W Cu5 O12W 179.98(9) . 2_554 ?
O3 Cu1 O6 179.08(8) . . ?
O3 Cu1 O1 91.84(8) . . ?
O6 Cu1 O1 89.03(8) . . ?
O3 Cu1 O5 88.40(8) . . ?
O6 Cu1 O5 90.73(8) . . ?
O1 Cu1 O5 178.90(9) . . ?
O3 Cu1 O1W 91.12(9) . . ?
O6 Cu1 O1W 89.16(9) . . ?
O1 Cu1 O1W 90.25(9) . . ?
O5 Cu1 O1W 88.67(9) . . ?
C4 O5 Cu1 126.04(16) . . ?
C3 O3 Cu1 126.08(16) . . ?
C6 O6 Cu1 125.07(16) . . ?
C9 O10 Cu3 126.19(17) . . ?
C10 O13 Cu5 125.93(17) . . ?
C4 O7 Cu2 120.49(17) . . ?
C7 O9 Cu3 125.21(17) . . ?
C9 O12 Cu4 124.80(18) . . ?
C12 O14 Cu5 125.24(17) . . ?
O4 C3 O3 122.1(2) . . ?
O4 C3 C2 117.4(2) . . ?
O3 C3 C2 120.4(2) . . ?
O2 C1 O1 122.6(3) . . ?
O2 C1 C2 117.2(2) . . ?
O1 C1 C2 120.1(2) . . ?
O7 C4 O5 122.3(2) . . ?
O7 C4 C5 117.7(2) . . ?
O5 C4 C5 120.0(2) . . ?
O11 C7 O9 122.3(2) . . ?
O11 C7 C8 117.2(2) . . ?
O9 C7 C8 120.5(2) . . ?
O8 C6 O6 122.4(2) . . ?
O8 C6 C5 117.1(2) . . ?
O6 C6 C5 120.5(2) . . ?
C1 O1 Cu1 126.20(17) . . ?
C9 C8 C7 118.6(2) . . ?
C4 C5 C6 118.1(2) . . ?
O12 C9 O10 121.6(2) . . ?
O12 C9 C8 118.5(2) . . ?
O10 C9 C8 119.8(2) . . ?
O16 C12 O14 121.9(2) . . ?
O16 C12 C11 117.7(2) . . ?
O14 C12 C11 120.4(2) . . ?
C12 C11 C10 119.0(2) . . ?
O15 C10 O13 122.0(2) . . ?
O15 C10 C11 117.9(2) . . ?
O13 C10 C11 120.0(2) . . ?
C3 C2 C1 118.3(2) . . ?

loop_
_geom_bond_atom_site_label_1
_geom_bond_atom_site_label_2
_geom_bond_distance
_geom_bond_site_symmetry_2
_geom_bond_publ_flag
Cu3 O9 1.9390(18) 2_654 ?
Cu3 O9 1.9390(18) . ?
Cu3 O10 1.9412(18) . ?
Cu3 O10 1.9412(18) 2_654 ?
Cu2 O4W 1.921(2) . ?
Cu2 O3W 1.925(2) . ?
Cu2 O6W 1.928(2) . ?
Cu2 O5W 1.932(2) . ?
Cu2 O7 2.383(2) . ?
Cu4 O8W 1.915(2) . ?
Cu4 O9W 1.933(2) . ?
Cu4 O11W 1.933(2) . ?
Cu4 O10W 1.9371(19) . ?
Cu4 O12 2.381(2) . ?
Cu5 O14 1.9414(19) 2_554 ?
Cu5 O14 1.9414(19) . ?
Cu5 O13 1.9463(18) . ?
Cu5 O13 1.9463(18) 2_554 ?
Cu5 O12W 2.406(3) . ?
Cu5 O12W 2.406(3) 2_554 ?
Cu1 O3 1.9446(18) . ?
Cu1 O6 1.9449(18) . ?
Cu1 O1 1.9442(19) . ?
Cu1 O5 1.9517(18) . ?
Cu1 O1W 2.404(2) . ?
O5 C4 1.267(3) . ?
O3 C3 1.270(3) . ?
O6 C6 1.271(3) . ?
O10 C9 1.273(3) . ?
O13 C10 1.278(3) . ?
O7 C4 1.250(3) . ?
O9 C7 1.274(3) . ?
O15 C10 1.237(3) . ?
O12 C9 1.248(3) . ?
O14 C12 1.277(3) . ?
O8 C6 1.236(3) . ?
O4 C3 1.244(3) . ?
O2 C1 1.230(3) . ?
O16 C12 1.237(3) . ?
O11 C7 1.234(3) . ?
C3 C2 1.517(4) . ?
C1 O1 1.270(3) . ?
C1 C2 1.522(4) . ?
C4 C5 1.513(3) . ?
C7 C8 1.512(4) . ?
C6 C5 1.512(4) . ?
C8 C9 1.508(3) . ?
C12 C11 1.508(4) . ?
C11 C10 1.512(4) . ?
